data_1568900
loop_
_publ_author_name
'Rahman, Md Mahbubur'
'Meng, Guangrong'
'Bisz, Elwira'
'Dziuk, B&#x142;a&#x17c;ej'
'Lalancette, Roger'
'Szostak, Roman'
'Szostak, Michal'

_publ_section_title
;
 I<i>t</i>Oct (I<i>t</i>Octyl) - pushing the limits of I<i>t</i>Bu: highly
 hindered electron-rich N-aliphatic N-heterocyclic carbenes.
;
_journal_issue 19
_journal_name_full 'Chemical science'
_journal_page_first 5141
_journal_page_last 5147
_journal_paper_doi 10.1039/d3sc01006f
_journal_volume 14
_journal_year 2023
_chemical_formula_sum 'C24 H40 Cl3 N3 Pd'
_chemical_formula_weight 583.34
_space_group_crystal_system orthorhombic
_space_group_IT_number 19
_space_group_name_Hall 'P 2ac 2ab'
_space_group_name_H-M_alt 'P 21 21 21'
_atom_sites_solution_hydrogens geom
_audit_creation_method SHELXL-2014/7
_audit_update_record
;
2023-02-01 deposited with the CCDC.	2023-04-17 downloaded from the CCDC.
;
_cell_angle_alpha 90
_cell_angle_beta 90
_cell_angle_gamma 90
_cell_formula_units_Z 4
_cell_length_a 12.6940(3)
_cell_length_b 14.2272(3)
_cell_length_c 15.3472(4)
_cell_measurement_reflns_used 19014
_cell_measurement_temperature 293(2)
_cell_measurement_theta_max 25.989
_cell_measurement_theta_min 2.654
_cell_volume 2771.71(11)
_computing_cell_refinement 'CrysAlisCCD (Oxford Diffraction Ltd., 2008)'
_computing_data_collection 'CrysAlisCCD (Oxford Diffraction Ltd., 2008)'
_computing_data_reduction 'CrysAlisCCD (Oxford Diffraction Ltd., 2008)'
_computing_molecular_graphics 'SHELXTL (Sheldrick, 2008)'
_computing_publication_material 'SHELXL-2014/7 (Sheldrick, 2014)'
_computing_structure_refinement 'SHELXL-2014/7 (Sheldrick, 2014)'
_computing_structure_solution 'SHELXS-2014/7 (Sheldrick, 2014)'
_diffrn_ambient_temperature 293(2)
_diffrn_detector_area_resol_mean '1024 x 1024 with blocks 2 x 2'
_diffrn_measured_fraction_theta_full 0.995
_diffrn_measured_fraction_theta_max 0.996
_diffrn_measurement_device_type Xcalibur
_diffrn_measurement_method \w--scan
_diffrn_radiation_type MoK\a
_diffrn_radiation_wavelength 0.71073
_diffrn_reflns_av_R_equivalents 0.0205
_diffrn_reflns_av_unetI/netI 0.0246
_diffrn_reflns_Laue_measured_fraction_full 0.995
_diffrn_reflns_Laue_measured_fraction_max 0.996
_diffrn_reflns_limit_h_max 15
_diffrn_reflns_limit_h_min -15
_diffrn_reflns_limit_k_max 16
_diffrn_reflns_limit_k_min -17
_diffrn_reflns_limit_l_max 15
_diffrn_reflns_limit_l_min -18
_diffrn_reflns_number 19014
_diffrn_reflns_point_group_measured_fraction_full 0.997
_diffrn_reflns_point_group_measured_fraction_max 0.997
_diffrn_reflns_theta_full 25.242
_diffrn_reflns_theta_max 25.989
_diffrn_reflns_theta_min 2.654
_diffrn_source 'fine-focus sealed tube'
_exptl_absorpt_coefficient_mu 0.975
_exptl_absorpt_correction_T_max 1.00000
_exptl_absorpt_correction_T_min 0.93192
_exptl_absorpt_correction_type multi-scan
_exptl_crystal_colour yellow
_exptl_crystal_density_diffrn 1.398
_exptl_crystal_density_method 'not measured'
_exptl_crystal_description irregular
_exptl_crystal_F_000 1208
_exptl_crystal_size_max 0.3
_exptl_crystal_size_mid 0.2
_exptl_crystal_size_min 0.1
_refine_diff_density_max 0.229
_refine_diff_density_min -0.294
_refine_diff_density_rms 0.037
_refine_ls_abs_structure_details
;
 Flack x determined using 1977 quotients [(I+)-(I-)]/[(I+)+(I-)]
 (Parsons, Flack and Wagner, Acta Cryst. B69 (2013) 249-259).
;
_refine_ls_abs_structure_Flack -0.015(8)
_refine_ls_extinction_method none
_refine_ls_goodness_of_fit_ref 0.940
_refine_ls_hydrogen_treatment constr
_refine_ls_matrix_type full
_refine_ls_number_parameters 290
_refine_ls_number_reflns 5434
_refine_ls_number_restraints 0
_refine_ls_restrained_S_all 0.940
_refine_ls_R_factor_all 0.0237
_refine_ls_R_factor_gt 0.0185
_refine_ls_shift/su_max 0.002
_refine_ls_shift/su_mean 0.000
_refine_ls_structure_factor_coef Fsqd
_refine_ls_weighting_details 'w=1/[\s^2^(Fo^2^)+(0.0205P)^2^] where P=(Fo^2^+2Fc^2^)/3'
_refine_ls_weighting_scheme calc
_refine_ls_wR_factor_gt 0.0380
_refine_ls_wR_factor_ref 0.0389
_reflns_Friedel_coverage 0.781
_reflns_Friedel_fraction_full 1.000
_reflns_Friedel_fraction_max 1.000
_reflns_number_gt 4778
_reflns_number_total 5434
_reflns_threshold_expression 'I > 2\s(I)'
_cod_data_source_file d3sc01006f2.cif
_cod_data_source_block BD311_b
_cod_depositor_comments 'Adding full bibliography for 1568897--1568901.cif.'
_cod_database_code 1568900
_shelx_shelxl_version_number 2014/7
_shelx_space_group_comment
;
The symmetry employed for this shelxl refinement is uniquely defined
by the following loop, which should always be used as a source of
symmetry information in preference to the above space-group names.
They are only intended as comments.
;
_exptl_absorpt_special_details
;
CrysAlis RED, Oxford Diffraction Ltd.,
Version 1.171.33.57 (release 26-01-2010 CrysAlis171 .NET)
(compiled Jan 26 2010,14:36:55)
Empirical absorption correction using spherical harmonics,
 implemented in SCALE3 ABSPACK scaling algorithm.
;

loop_
_space_group_symop_operation_xyz
'x, y, z'
'-x+1/2, -y, z+1/2'
'-x, y+1/2, -z+1/2'
'x+1/2, -y+1/2, -z'

loop_
_atom_site_label
_atom_site_type_symbol
_atom_site_fract_x
_atom_site_fract_y
_atom_site_fract_z
_atom_site_U_iso_or_equiv
_atom_site_adp_type
_atom_site_occupancy
_atom_site_site_symmetry_order
_atom_site_calc_flag
_atom_site_refinement_flags_posn
_atom_site_refinement_flags_adp
_atom_site_refinement_flags_occupancy
_atom_site_disorder_assembly
_atom_site_disorder_group
Pd1 Pd 0.29869(2) 0.50171(2) 0.58015(2) 0.03344(6) Uani 1 1 d . . . . .
Cl1 Cl 0.42249(6) 0.61853(5) 0.60422(6) 0.0513(2) Uani 1 1 d . . . . .
N1 N 0.46884(16) 0.36907(15) 0.52310(14) 0.0346(5) Uani 1 1 d . . . . .
C1 C 0.4096(2) 0.40548(17) 0.5890(2) 0.0320(6) Uani 1 1 d . . . . .
N2 N 0.43716(16) 0.35829(14) 0.66198(14) 0.0329(5) Uani 1 1 d . . . . .
Cl2 Cl 0.18037(6) 0.38107(6) 0.55687(7) 0.0562(3) Uani 1 1 d . . . . .
C2 C 0.5334(2) 0.29982(19) 0.55678(19) 0.0441(8) Uani 1 1 d . . . . .
H2 H 0.5826 0.2649 0.5257 0.053 Uiso 1 1 calc R U . . .
C3 C 0.5128(2) 0.29183(19) 0.6409(2) 0.0426(7) Uani 1 1 d . . . . .
H3 H 0.5436 0.2492 0.6791 0.051 Uiso 1 1 calc R U . . .
N3 N 0.17526(19) 0.60270(16) 0.57238(19) 0.0409(6) Uani 1 1 d . . . . .
Cl3 Cl -0.12356(7) 0.61461(9) 0.64046(7) 0.0894(3) Uani 1 1 d . . . . .
C4 C 0.4802(2) 0.39881(19) 0.42984(18) 0.0408(7) Uani 1 1 d . . . . .
C5 C 0.4820(2) 0.3125(2) 0.36877(18) 0.0434(7) Uani 1 1 d . . . . .
H5A H 0.5003 0.3362 0.3115 0.052 Uiso 1 1 calc R U . . .
H5B H 0.5409 0.2742 0.3876 0.052 Uiso 1 1 calc R U . . .
C6 C 0.3890(2) 0.2442(2) 0.35491(19) 0.0472(7) Uani 1 1 d . . . . .
C7 C 0.3977(3) 0.4700(2) 0.40273(19) 0.0579(9) Uani 1 1 d . . . . .
H7A H 0.4055 0.4838 0.3418 0.087 Uiso 1 1 calc R U . . .
H7B H 0.4066 0.5266 0.4360 0.087 Uiso 1 1 calc R U . . .
H7C H 0.3287 0.4446 0.4132 0.087 Uiso 1 1 calc R U . . .
C9 C 0.3544(3) 0.1942(2) 0.4378(2) 0.0642(10) Uani 1 1 d . . . . .
H9A H 0.3016 0.1483 0.4239 0.096 Uiso 1 1 calc R U . . .
H9B H 0.3260 0.2392 0.4780 0.096 Uiso 1 1 calc R U . . .
H9C H 0.4140 0.1635 0.4638 0.096 Uiso 1 1 calc R U . . .
C8 C 0.5883(3) 0.4467(2) 0.4237(2) 0.0688(10) Uani 1 1 d . . . . .
H8A H 0.5974 0.4725 0.3664 0.103 Uiso 1 1 calc R U . . .
H8B H 0.6427 0.4013 0.4347 0.103 Uiso 1 1 calc R U . . .
H8C H 0.5925 0.4962 0.4660 0.103 Uiso 1 1 calc R U . . .
C10 C 0.2922(3) 0.2914(3) 0.3135(3) 0.0761(11) Uani 1 1 d . . . . .
H10A H 0.3140 0.3279 0.2640 0.114 Uiso 1 1 calc R U . . .
H10B H 0.2591 0.3318 0.3554 0.114 Uiso 1 1 calc R U . . .
H10C H 0.2432 0.2441 0.2950 0.114 Uiso 1 1 calc R U . . .
C11 C 0.4294(3) 0.1690(3) 0.2911(2) 0.0758(11) Uani 1 1 d . . . . .
H11A H 0.3762 0.1219 0.2829 0.114 Uiso 1 1 calc R U . . .
H11B H 0.4918 0.1404 0.3144 0.114 Uiso 1 1 calc R U . . .
H11C H 0.4455 0.1979 0.2361 0.114 Uiso 1 1 calc R U . . .
C12 C 0.3973(2) 0.36406(19) 0.75371(17) 0.0403(7) Uani 1 1 d . . . . .
C13 C 0.4905(2) 0.3666(2) 0.81827(18) 0.0411(7) Uani 1 1 d . . . . .
H13A H 0.4602 0.3596 0.8759 0.049 Uiso 1 1 calc R U . . .
H13B H 0.5312 0.3102 0.8074 0.049 Uiso 1 1 calc R U . . .
C14 C 0.5707(3) 0.4478(2) 0.82488(18) 0.0468(8) Uani 1 1 d . . . . .
C15 C 0.3228(3) 0.4468(2) 0.7679(2) 0.0622(10) Uani 1 1 d . . . . .
H15A H 0.3548 0.5032 0.7460 0.093 Uiso 1 1 calc R U . . .
H15B H 0.3090 0.4538 0.8291 0.093 Uiso 1 1 calc R U . . .
H15C H 0.2579 0.4355 0.7377 0.093 Uiso 1 1 calc R U . . .
C16 C 0.3358(3) 0.2725(2) 0.7695(3) 0.0702(11) Uani 1 1 d . . . . .
H16A H 0.2826 0.2656 0.7254 0.105 Uiso 1 1 calc R U . . .
H16B H 0.3031 0.2748 0.8258 0.105 Uiso 1 1 calc R U . . .
H16C H 0.3832 0.2201 0.7669 0.105 Uiso 1 1 calc R U . . .
C17 C 0.6214(3) 0.4751(2) 0.7382(2) 0.0571(9) Uani 1 1 d . . . . .
H17A H 0.6496 0.4200 0.7106 0.086 Uiso 1 1 calc R U . . .
H17B H 0.6772 0.5193 0.7485 0.086 Uiso 1 1 calc R U . . .
H17C H 0.5694 0.5031 0.7010 0.086 Uiso 1 1 calc R U . . .
C18 C 0.6586(3) 0.4106(3) 0.8847(3) 0.0862(13) Uani 1 1 d . . . . .
H18A H 0.6892 0.3553 0.8594 0.129 Uiso 1 1 calc R U . . .
H18B H 0.6296 0.3955 0.9408 0.129 Uiso 1 1 calc R U . . .
H18C H 0.7119 0.4580 0.8914 0.129 Uiso 1 1 calc R U . . .
C19 C 0.5245(4) 0.5362(3) 0.8654(3) 0.0982(15) Uani 1 1 d . . . . .
H19A H 0.5801 0.5798 0.8780 0.147 Uiso 1 1 calc R U . . .
H19B H 0.4885 0.5201 0.9183 0.147 Uiso 1 1 calc R U . . .
H19C H 0.4757 0.5643 0.8254 0.147 Uiso 1 1 calc R U . . .
C20 C 0.0802(2) 0.5832(2) 0.60237(19) 0.0467(8) Uani 1 1 d . . . . .
H20 H 0.0682 0.5243 0.6267 0.056 Uiso 1 1 calc R U . . .
C21 C -0.0017(3) 0.6462(2) 0.5992(2) 0.0548(9) Uani 1 1 d . . . . .
C22 C 0.0141(3) 0.7331(3) 0.5630(2) 0.0654(11) Uani 1 1 d . . . . .
H22 H -0.0402 0.7768 0.5601 0.078 Uiso 1 1 calc R U . . .
C23 C 0.1114(3) 0.7533(2) 0.5315(2) 0.0628(10) Uani 1 1 d . . . . .
H23 H 0.1243 0.8114 0.5058 0.075 Uiso 1 1 calc R U . . .
C24 C 0.1916(3) 0.6876(2) 0.5376(2) 0.0511(8) Uani 1 1 d . . . . .
H24 H 0.2583 0.7029 0.5171 0.061 Uiso 1 1 calc R U . . .

loop_
_atom_site_aniso_label
_atom_site_aniso_U_11
_atom_site_aniso_U_22
_atom_site_aniso_U_33
_atom_site_aniso_U_23
_atom_site_aniso_U_13
_atom_site_aniso_U_12
Pd1 0.02874(9) 0.02496(9) 0.04664(11) 0.00073(12) -0.00208(9) 0.00263(11)
Cl1 0.0478(5) 0.0317(4) 0.0743(7) 0.0061(4) -0.0082(4) -0.0088(3)
N1 0.0333(12) 0.0334(13) 0.0370(13) -0.0002(10) -0.0019(10) 0.0057(10)
C1 0.0285(14) 0.0236(13) 0.0438(16) -0.0002(13) -0.0006(14) -0.0044(11)
N2 0.0325(12) 0.0287(12) 0.0375(14) -0.0013(10) 0.0013(10) 0.0057(10)
Cl2 0.0350(4) 0.0408(4) 0.0928(7) -0.0139(4) -0.0028(4) -0.0064(4)
C2 0.0421(17) 0.0416(17) 0.049(2) -0.0085(13) -0.0042(14) 0.0186(14)
C3 0.0462(18) 0.0346(16) 0.0471(19) -0.0018(13) -0.0102(15) 0.0160(13)
N3 0.0415(15) 0.0346(13) 0.0465(14) -0.0023(12) -0.0084(13) 0.0109(11)
Cl3 0.0492(6) 0.1303(9) 0.0887(7) -0.0099(7) 0.0075(5) 0.0319(6)
C4 0.0404(16) 0.0441(16) 0.0378(16) 0.0033(13) 0.0043(13) -0.0034(13)
C5 0.0432(18) 0.0521(19) 0.0348(17) 0.0064(14) 0.0021(14) 0.0027(15)
C6 0.0509(19) 0.0482(18) 0.0425(18) -0.0019(14) -0.0042(15) -0.0009(15)
C7 0.078(2) 0.0508(19) 0.0446(19) 0.0095(13) -0.0007(16) 0.0126(16)
C9 0.075(2) 0.063(2) 0.055(2) 0.0003(17) 0.0020(19) -0.0207(18)
C8 0.061(2) 0.074(2) 0.071(2) 0.0011(19) 0.010(2) -0.0271(19)
C10 0.066(2) 0.072(3) 0.091(3) 0.008(2) -0.029(2) -0.009(2)
C11 0.101(3) 0.069(2) 0.057(2) -0.0144(18) 0.000(2) -0.006(2)
C12 0.0417(16) 0.0399(16) 0.0394(16) 0.0057(13) 0.0067(13) -0.0008(13)
C13 0.0445(17) 0.0390(16) 0.0397(16) 0.0056(13) 0.0038(13) 0.0012(14)
C14 0.052(2) 0.0479(18) 0.0402(18) -0.0045(14) 0.0017(15) -0.0072(16)
C15 0.060(2) 0.081(2) 0.046(2) 0.0018(17) 0.0116(16) 0.0286(19)
C16 0.071(3) 0.068(2) 0.071(3) 0.0126(19) 0.001(2) -0.029(2)
C17 0.057(2) 0.053(2) 0.062(2) 0.0066(15) 0.0027(16) -0.0167(15)
C18 0.076(3) 0.115(3) 0.068(3) 0.018(2) -0.024(2) -0.030(2)
C19 0.110(3) 0.065(3) 0.120(4) -0.049(2) 0.033(3) -0.025(2)
C20 0.0422(18) 0.0453(17) 0.0525(19) -0.0035(14) -0.0067(15) 0.0105(14)
C21 0.0490(19) 0.070(2) 0.046(2) -0.0144(17) -0.0085(15) 0.0233(17)
C22 0.066(2) 0.066(2) 0.064(2) -0.0154(19) -0.026(2) 0.038(2)
C23 0.084(3) 0.0387(18) 0.066(2) 0.0024(16) -0.021(2) 0.0221(19)
C24 0.060(2) 0.0389(18) 0.0542(19) -0.0003(14) -0.0100(18) 0.0081(16)

loop_
_atom_type_symbol
_atom_type_description
_atom_type_scat_dispersion_real
_atom_type_scat_dispersion_imag
_atom_type_scat_source
C C 0.0033 0.0016 'International Tables Vol C Tables 4.2.6.8 and 6.1.1.4'
H H 0.0000 0.0000 'International Tables Vol C Tables 4.2.6.8 and 6.1.1.4'
N N 0.0061 0.0033 'International Tables Vol C Tables 4.2.6.8 and 6.1.1.4'
Cl Cl 0.1484 0.1585 'International Tables Vol C Tables 4.2.6.8 and 6.1.1.4'
Pd Pd -0.9988 1.0072 'International Tables Vol C Tables 4.2.6.8 and 6.1.1.4'

loop_
_geom_angle_atom_site_label_1
_geom_angle_atom_site_label_2
_geom_angle_atom_site_label_3
_geom_angle
_geom_angle_site_symmetry_1
_geom_angle_site_symmetry_3
_geom_angle_publ_flag
C1 Pd1 N3 178.18(11) . . ?
C1 Pd1 Cl2 87.65(7) . . ?
N3 Pd1 Cl2 90.82(7) . . ?
C1 Pd1 Cl1 90.15(7) . . ?
N3 Pd1 Cl1 91.37(7) . . ?
Cl2 Pd1 Cl1 177.80(3) . . ?
C1 N1 C2 108.7(2) . . ?
C1 N1 C4 130.9(2) . . ?
C2 N1 C4 120.1(2) . . ?
N2 C1 N1 106.5(2) . . ?
N2 C1 Pd1 126.0(2) . . ?
N1 C1 Pd1 127.4(2) . . ?
C1 N2 C3 108.9(2) . . ?
C1 N2 C12 131.6(2) . . ?
C3 N2 C12 119.4(2) . . ?
C3 C2 N1 108.0(2) . . ?
C3 C2 H2 126.0 . . ?
N1 C2 H2 126.0 . . ?
C2 C3 N2 107.8(2) . . ?
C2 C3 H3 126.1 . . ?
N2 C3 H3 126.1 . . ?
C20 N3 C24 118.1(3) . . ?
C20 N3 Pd1 120.7(2) . . ?
C24 N3 Pd1 121.2(2) . . ?
N1 C4 C7 112.6(2) . . ?
N1 C4 C8 105.7(2) . . ?
C7 C4 C8 107.7(2) . . ?
N1 C4 C5 110.9(2) . . ?
C7 C4 C5 112.0(2) . . ?
C8 C4 C5 107.6(2) . . ?
C6 C5 C4 125.0(2) . . ?
C6 C5 H5A 106.1 . . ?
C4 C5 H5A 106.1 . . ?
C6 C5 H5B 106.1 . . ?
C4 C5 H5B 106.1 . . ?
H5A C5 H5B 106.3 . . ?
C9 C6 C10 108.7(3) . . ?
C9 C6 C11 107.7(3) . . ?
C10 C6 C11 107.9(3) . . ?
C9 C6 C5 113.5(2) . . ?
C10 C6 C5 113.1(3) . . ?
C11 C6 C5 105.7(3) . . ?
C4 C7 H7A 109.5 . . ?
C4 C7 H7B 109.5 . . ?
H7A C7 H7B 109.5 . . ?
C4 C7 H7C 109.5 . . ?
H7A C7 H7C 109.5 . . ?
H7B C7 H7C 109.5 . . ?
C6 C9 H9A 109.5 . . ?
C6 C9 H9B 109.5 . . ?
H9A C9 H9B 109.5 . . ?
C6 C9 H9C 109.5 . . ?
H9A C9 H9C 109.5 . . ?
H9B C9 H9C 109.5 . . ?
C4 C8 H8A 109.5 . . ?
C4 C8 H8B 109.5 . . ?
H8A C8 H8B 109.5 . . ?
C4 C8 H8C 109.5 . . ?
H8A C8 H8C 109.5 . . ?
H8B C8 H8C 109.5 . . ?
C6 C10 H10A 109.5 . . ?
C6 C10 H10B 109.5 . . ?
H10A C10 H10B 109.5 . . ?
C6 C10 H10C 109.5 . . ?
H10A C10 H10C 109.5 . . ?
H10B C10 H10C 109.5 . . ?
C6 C11 H11A 109.5 . . ?
C6 C11 H11B 109.5 . . ?
H11A C11 H11B 109.5 . . ?
C6 C11 H11C 109.5 . . ?
H11A C11 H11C 109.5 . . ?
H11B C11 H11C 109.5 . . ?
N2 C12 C15 112.7(2) . . ?
N2 C12 C16 105.8(2) . . ?
C15 C12 C16 108.5(3) . . ?
N2 C12 C13 110.2(2) . . ?
C15 C12 C13 111.4(2) . . ?
C16 C12 C13 108.0(2) . . ?
C14 C13 C12 124.5(2) . . ?
C14 C13 H13A 106.2 . . ?
C12 C13 H13A 106.2 . . ?
C14 C13 H13B 106.2 . . ?
C12 C13 H13B 106.2 . . ?
H13A C13 H13B 106.4 . . ?
C19 C14 C17 108.0(3) . . ?
C19 C14 C18 108.7(3) . . ?
C17 C14 C18 107.6(3) . . ?
C19 C14 C13 113.0(3) . . ?
C17 C14 C13 114.3(2) . . ?
C18 C14 C13 105.1(3) . . ?
C12 C15 H15A 109.5 . . ?
C12 C15 H15B 109.5 . . ?
H15A C15 H15B 109.5 . . ?
C12 C15 H15C 109.5 . . ?
H15A C15 H15C 109.5 . . ?
H15B C15 H15C 109.5 . . ?
C12 C16 H16A 109.5 . . ?
C12 C16 H16B 109.5 . . ?
H16A C16 H16B 109.5 . . ?
C12 C16 H16C 109.5 . . ?
H16A C16 H16C 109.5 . . ?
H16B C16 H16C 109.5 . . ?
C14 C17 H17A 109.5 . . ?
C14 C17 H17B 109.5 . . ?
H17A C17 H17B 109.5 . . ?
C14 C17 H17C 109.5 . . ?
H17A C17 H17C 109.5 . . ?
H17B C17 H17C 109.5 . . ?
C14 C18 H18A 109.5 . . ?
C14 C18 H18B 109.5 . . ?
H18A C18 H18B 109.5 . . ?
C14 C18 H18C 109.5 . . ?
H18A C18 H18C 109.5 . . ?
H18B C18 H18C 109.5 . . ?
C14 C19 H19A 109.5 . . ?
C14 C19 H19B 109.5 . . ?
H19A C19 H19B 109.5 . . ?
C14 C19 H19C 109.5 . . ?
H19A C19 H19C 109.5 . . ?
H19B C19 H19C 109.5 . . ?
N3 C20 C21 122.8(3) . . ?
N3 C20 H20 118.6 . . ?
C21 C20 H20 118.6 . . ?
C22 C21 C20 119.5(3) . . ?
C22 C21 Cl3 120.9(3) . . ?
C20 C21 Cl3 119.6(3) . . ?
C23 C22 C21 118.0(3) . . ?
C23 C22 H22 121.0 . . ?
C21 C22 H22 121.0 . . ?
C22 C23 C24 120.1(3) . . ?
C22 C23 H23 120.0 . . ?
C24 C23 H23 120.0 . . ?
N3 C24 C23 121.6(3) . . ?
N3 C24 H24 119.2 . . ?
C23 C24 H24 119.2 . . ?

loop_
_geom_bond_atom_site_label_1
_geom_bond_atom_site_label_2
_geom_bond_distance
_geom_bond_site_symmetry_2
_geom_bond_publ_flag
Pd1 C1 1.969(3) . ?
Pd1 N3 2.129(2) . ?
Pd1 Cl2 2.3085(8) . ?
Pd1 Cl1 2.3170(8) . ?
N1 C1 1.362(4) . ?
N1 C2 1.381(3) . ?
N1 C4 1.500(3) . ?
C1 N2 1.352(3) . ?
N2 C3 1.386(3) . ?
N2 C12 1.498(3) . ?
C2 C3 1.322(4) . ?
C2 H2 0.9300 . ?
C3 H3 0.9300 . ?
N3 C20 1.321(4) . ?
N3 C24 1.336(4) . ?
Cl3 C21 1.731(4) . ?
C4 C7 1.515(4) . ?
C4 C8 1.535(4) . ?
C4 C5 1.545(4) . ?
C5 C6 1.544(4) . ?
C5 H5A 0.9700 . ?
C5 H5B 0.9700 . ?
C6 C9 1.522(4) . ?
C6 C10 1.537(4) . ?
C6 C11 1.538(4) . ?
C7 H7A 0.9600 . ?
C7 H7B 0.9600 . ?
C7 H7C 0.9600 . ?
C9 H9A 0.9600 . ?
C9 H9B 0.9600 . ?
C9 H9C 0.9600 . ?
C8 H8A 0.9600 . ?
C8 H8B 0.9600 . ?
C8 H8C 0.9600 . ?
C10 H10A 0.9600 . ?
C10 H10B 0.9600 . ?
C10 H10C 0.9600 . ?
C11 H11A 0.9600 . ?
C11 H11B 0.9600 . ?
C11 H11C 0.9600 . ?
C12 C15 1.526(4) . ?
C12 C16 1.538(4) . ?
C12 C13 1.544(4) . ?
C13 C14 1.544(4) . ?
C13 H13A 0.9700 . ?
C13 H13B 0.9700 . ?
C14 C19 1.520(4) . ?
C14 C17 1.528(4) . ?
C14 C18 1.539(4) . ?
C15 H15A 0.9600 . ?
C15 H15B 0.9600 . ?
C15 H15C 0.9600 . ?
C16 H16A 0.9600 . ?
C16 H16B 0.9600 . ?
C16 H16C 0.9600 . ?
C17 H17A 0.9600 . ?
C17 H17B 0.9600 . ?
C17 H17C 0.9600 . ?
C18 H18A 0.9600 . ?
C18 H18B 0.9600 . ?
C18 H18C 0.9600 . ?
C19 H19A 0.9600 . ?
C19 H19B 0.9600 . ?
C19 H19C 0.9600 . ?
C20 C21 1.374(4) . ?
C20 H20 0.9300 . ?
C21 C22 1.369(5) . ?
C22 C23 1.357(5) . ?
C22 H22 0.9300 . ?
C23 C24 1.385(4) . ?
C23 H23 0.9300 . ?
C24 H24 0.9300 . ?

loop_
_geom_hbond_atom_site_label_D
_geom_hbond_atom_site_label_H
_geom_hbond_atom_site_label_A
_geom_hbond_distance_DH
_geom_hbond_distance_HA
_geom_hbond_distance_DA
_geom_hbond_angle_DHA
_geom_hbond_site_symmetry_A
C2 H2 Cl2 0.93 2.73 3.626(3) 161.7 4_556
C5 H5B Cl2 0.97 2.96 3.903(3) 165.4 4_556
C7 H7B Cl1 0.96 2.90 3.759(3) 149.3 .
C15 H15A Cl1 0.96 2.86 3.726(3) 150.9 .
C20 H20 Cl2 0.93 2.71 3.221(3) 115.7 .
C22 H22 Cl1 0.93 2.97 3.521(4) 119.7 4_466
C24 H24 Cl1 0.93 2.75 3.256(3) 115.0 .

loop_
_geom_torsion_atom_site_label_1
_geom_torsion_atom_site_label_2
_geom_torsion_atom_site_label_3
_geom_torsion_atom_site_label_4
_geom_torsion
_geom_torsion_site_symmetry_1
_geom_torsion_site_symmetry_2
_geom_torsion_site_symmetry_3
_geom_torsion_site_symmetry_4
_geom_torsion_publ_flag
C2 N1 C1 N2 -0.5(3) . . . . ?
C4 N1 C1 N2 -173.6(2) . . . . ?
C2 N1 C1 Pd1 -176.76(19) . . . . ?
C4 N1 C1 Pd1 10.2(4) . . . . ?
N1 C1 N2 C3 -0.6(3) . . . . ?
Pd1 C1 N2 C3 175.67(18) . . . . ?
N1 C1 N2 C12 -177.6(2) . . . . ?
Pd1 C1 N2 C12 -1.3(4) . . . . ?
C1 N1 C2 C3 1.6(3) . . . . ?
C4 N1 C2 C3 175.5(2) . . . . ?
N1 C2 C3 N2 -1.9(3) . . . . ?
C1 N2 C3 C2 1.6(3) . . . . ?
C12 N2 C3 C2 179.0(2) . . . . ?
C1 N1 C4 C7 -12.0(4) . . . . ?
C2 N1 C4 C7 175.7(2) . . . . ?
C1 N1 C4 C8 105.4(3) . . . . ?
C2 N1 C4 C8 -67.0(3) . . . . ?
C1 N1 C4 C5 -138.3(3) . . . . ?
C2 N1 C4 C5 49.3(3) . . . . ?
N1 C4 C5 C6 65.0(3) . . . . ?
C7 C4 C5 C6 -61.7(4) . . . . ?
C8 C4 C5 C6 -179.9(3) . . . . ?
C4 C5 C6 C9 -60.6(4) . . . . ?
C4 C5 C6 C10 63.8(4) . . . . ?
C4 C5 C6 C11 -178.4(3) . . . . ?
C1 N2 C12 C15 -9.0(4) . . . . ?
C3 N2 C12 C15 174.3(2) . . . . ?
C1 N2 C12 C16 109.4(3) . . . . ?
C3 N2 C12 C16 -67.3(3) . . . . ?
C1 N2 C12 C13 -134.1(3) . . . . ?
C3 N2 C12 C13 49.2(3) . . . . ?
N2 C12 C13 C14 65.9(3) . . . . ?
C15 C12 C13 C14 -59.9(3) . . . . ?
C16 C12 C13 C14 -178.9(3) . . . . ?
C12 C13 C14 C19 72.0(4) . . . . ?
C12 C13 C14 C17 -52.0(4) . . . . ?
C12 C13 C14 C18 -169.7(3) . . . . ?
C24 N3 C20 C21 0.0(5) . . . . ?
Pd1 N3 C20 C21 179.7(2) . . . . ?
N3 C20 C21 C22 0.5(5) . . . . ?
N3 C20 C21 Cl3 -179.8(2) . . . . ?
C20 C21 C22 C23 -0.1(5) . . . . ?
Cl3 C21 C22 C23 -179.8(3) . . . . ?
C21 C22 C23 C24 -0.9(5) . . . . ?
C20 N3 C24 C23 -1.0(5) . . . . ?
Pd1 N3 C24 C23 179.3(2) . . . . ?
C22 C23 C24 N3 1.5(5) . . . . ?
